data_7134025
loop_
_publ_author_name
'Zhang, Yan'
'Wei, Yi'
'Li, Chen'
'Wang, Yuxuan'
'Liu, Yulian'
'He, Meiying'
'Luo, Zhishan'
'Chang, Xiaoyong'
'Kuang, Xiaojun'
'Quan, Zewei'

_publ_section_title
;
 Efficient circularly polarized luminescence from zero-dimensional
 terbium- and europium-based hybrid metal halides.
;
_journal_name_full 'Chemical communications (Cambridge, England)'
_journal_paper_doi 10.1039/d4cc05206d
_journal_year 2024
_chemical_absolute_configuration ad
_chemical_formula_moiety '2(Cl6 Eu), 6(C5 H12 N O)'
_chemical_formula_sum 'C30 H72 Cl12 Eu2 N6 O6'
_chemical_formula_weight 1342.25
_chemical_properties_physical Moisture-sensitive
_space_group_crystal_system monoclinic
_space_group_IT_number 4
_space_group_name_Hall 'P 2yb'
_space_group_name_H-M_alt 'P 1 21 1'
_atom_sites_solution_hydrogens geom
_audit_creation_date 2024-09-18
_audit_creation_method
;
Olex2 1.5
(compiled 2024.02.16 svn.r378c4104 for OlexSys, GUI svn.r6928)
;
_audit_update_record
;
2024-09-20 deposited with the CCDC.	2024-11-22 downloaded from the CCDC.
;
_cell_angle_alpha 90
_cell_angle_beta 97.753(2)
_cell_angle_gamma 90
_cell_formula_units_Z 2
_cell_length_a 13.3233(6)
_cell_length_b 11.9727(6)
_cell_length_c 16.8005(8)
_cell_measurement_reflns_used 9744
_cell_measurement_temperature 100.0(2)
_cell_measurement_theta_max 27.46
_cell_measurement_theta_min 3
_cell_volume 2655.4(2)
_computing_cell_refinement 'SAINT V8.40B (?, 2016)'
_computing_data_collection 'Apex3 (Bruker 2018)'
_computing_data_reduction 'SAINT V8.40B (?, 2016)'
_computing_molecular_graphics 'Olex2 1.5 (Dolomanov et al., 2009)'
_computing_publication_material 'Olex2 1.5 (Dolomanov et al., 2009)'
_computing_structure_refinement 'XL  (Sheldrick, 2008)'
_computing_structure_solution 'ShelXT 2014'
_diffrn_ambient_temperature 100.0(2)
_diffrn_detector 'Bruker PHOTON III area detector'
_diffrn_detector_area_resol_mean 7.9
_diffrn_detector_type 'CMOS area detector'
_diffrn_measured_fraction_theta_full 1.000
_diffrn_measured_fraction_theta_max 0.998
_diffrn_measurement_device 'three-circle diffractometer'
_diffrn_measurement_device_type 'Bruker D8 VENTURE'
_diffrn_measurement_method '\w and \f scans'
_diffrn_radiation_monochromator 'mirror optics'
_diffrn_radiation_probe x-ray
_diffrn_radiation_type MoK\a
_diffrn_radiation_wavelength 0.71073
_diffrn_reflns_av_R_equivalents 0.0679
_diffrn_reflns_av_unetI/netI 0.0575
_diffrn_reflns_Laue_measured_fraction_full 1.000
_diffrn_reflns_Laue_measured_fraction_max 0.998
_diffrn_reflns_limit_h_max 17
_diffrn_reflns_limit_h_min -17
_diffrn_reflns_limit_k_max 15
_diffrn_reflns_limit_k_min -15
_diffrn_reflns_limit_l_max 21
_diffrn_reflns_limit_l_min -21
_diffrn_reflns_number 63859
_diffrn_reflns_point_group_measured_fraction_full 0.999
_diffrn_reflns_point_group_measured_fraction_max 0.998
_diffrn_reflns_theta_full 25.242
_diffrn_reflns_theta_max 27.511
_diffrn_reflns_theta_min 1.835
_diffrn_source 'microfocus Metaljet'
_diffrn_source_type 'Incoatec Metaljet'
_exptl_absorpt_coefficient_mu 2.985
_exptl_absorpt_correction_T_max 0.7456
_exptl_absorpt_correction_T_min 0.5721
_exptl_absorpt_correction_type multi-scan
_exptl_absorpt_process_details
;
SADABS-2016/2 (Bruker,2016/2) was used for absorption correction.
wR2(int) was 0.1464 before and 0.0826 after correction.
The Ratio of minimum to maximum transmission is 0.7673.
The \l/2 correction factor is Not present.
;
_exptl_crystal_colour colourless
_exptl_crystal_colour_primary colourless
_exptl_crystal_density_diffrn 1.679
_exptl_crystal_description block
_exptl_crystal_F_000 1344
_exptl_crystal_preparation Luminescent
_exptl_crystal_recrystallization_method 'Vapour deposition'
_exptl_crystal_size_max 0.31
_exptl_crystal_size_mid 0.25
_exptl_crystal_size_min 0.22
_refine_diff_density_max 1.116
_refine_diff_density_min -1.229
_refine_diff_density_rms 0.144
_refine_ls_abs_structure_details
;
 Flack x determined using 3725 quotients [(I+)-(I-)]/[(I+)+(I-)]
 (Parsons, Flack and Wagner, Acta Cryst. B69 (2013) 249-259).
;
_refine_ls_abs_structure_Flack 0.015(8)
_refine_ls_extinction_coef 0.00052(8)
_refine_ls_extinction_expression Fc^*^=kFc[1+0.001xFc^2^\l^3^/sin(2\q)]^-1/4^
_refine_ls_extinction_method 'SHELXL-2018/3 (Sheldrick 2018)'
_refine_ls_goodness_of_fit_ref 1.049
_refine_ls_hydrogen_treatment constr
_refine_ls_matrix_type full
_refine_ls_number_parameters 603
_refine_ls_number_reflns 12198
_refine_ls_number_restraints 415
_refine_ls_restrained_S_all 1.039
_refine_ls_R_factor_all 0.0734
_refine_ls_R_factor_gt 0.0474
_refine_ls_shift/su_max 0.001
_refine_ls_shift/su_mean 0.000
_refine_ls_structure_factor_coef Fsqd
_refine_ls_weighting_details 'w=1/[\s^2^(Fo^2^)+14.9363P] where P=(Fo^2^+2Fc^2^)/3'
_refine_ls_weighting_scheme calc
_refine_ls_wR_factor_gt 0.0783
_refine_ls_wR_factor_ref 0.0881
_reflns_Friedel_coverage 0.907
_reflns_Friedel_fraction_full 0.999
_reflns_Friedel_fraction_max 0.997
_reflns_number_gt 9480
_reflns_number_total 12198
_reflns_threshold_expression 'I > 2\s(I)'
_cod_data_source_file d4cc05206d2.cif
_cod_data_source_block mo_seu_0m
_cod_database_code 7134025
_shelx_shelxl_version_number 2018/3
_shelx_space_group_comment
;
The symmetry employed for this shelxl refinement is uniquely defined
by the following loop, which should always be used as a source of
symmetry information in preference to the above space-group names.
They are only intended as comments.
;
_olex2_refinement_description
;
1. Fixed Uiso
 At 1.2 times of:
  All C(H) groups, All C(H,H) groups, All N(H,H) groups
 At 1.5 times of:
  All C(H,H,H) groups
2. Restrained distances
 N5-C25 \\sim N5A-C25A
 with sigma of 0.02
 N5-C22 \\sim N5A-C22A
 with sigma of 0.02
 C25-C24 \\sim C25A-C24A
 with sigma of 0.02
 C21-C22 \\sim C21A-C22A
 with sigma of 0.02
 O5-C23 \\sim O5A-C23A
 with sigma of 0.02
 O5-C24 \\sim O5A-C24A
 with sigma of 0.02
 C22-C23 \\sim C22A-C23A
 with sigma of 0.02
 N5-C21 \\sim N5A-C21A
 with sigma of 0.04
 N5-C23 \\sim N5A-C23A
 with sigma of 0.04
 N5-C24 \\sim N5A-C24A
 with sigma of 0.04
 C25-O5 \\sim C25A-O5A
 with sigma of 0.04
 C25-C22 \\sim C25A-C22A
 with sigma of 0.04
 C21-C23 \\sim C21A-C23A
 with sigma of 0.04
 O5-C22 \\sim O5A-C22A
 with sigma of 0.04
 C23-C24 \\sim C23A-C24A
 with sigma of 0.04
3. Rigid bond restraints
 N2, O2, C9, C8, C10, C7, C6
 with sigma for 1-2 distances of 0.01 and sigma for 1-3 distances of 0.01
4. Uiso/Uaniso restraints and constraints
C25 \\sim N5 \\sim C22 \\sim C24 \\sim C23 \\sim C21 \\sim O5 \\sim C25A \\sim
C21A \\sim C22A \\sim N5A \\sim C23A \\sim O5A \\sim C24A: within 2A with sigma
of 0.01 and sigma for terminal atoms of 0.02 within 2A
N2 \\sim O2 \\sim C9 \\sim C8 \\sim C10 \\sim C7 \\sim C6: within 2A with sigma
of 0.01 and sigma for terminal atoms of 0.02 within 2A
Uanis(C21) \\sim Ueq, Uanis(N5) \\sim Ueq, Uanis(C25) \\sim Ueq, Uanis(C22)
\\sim Ueq, Uanis(C24) \\sim Ueq, Uanis(C23) \\sim Ueq, Uanis(O5) \\sim Ueq,
Uanis(C21A) \\sim Ueq, Uanis(C22A) \\sim Ueq, Uanis(N5A) \\sim Ueq, Uanis(C23A)
\\sim Ueq, Uanis(C25A) \\sim Ueq, Uanis(O5A) \\sim Ueq, Uanis(C24A) \\sim Ueq:
with sigma of 0.01 and sigma for terminal atoms of 0.02
Uanis(C8) \\sim Ueq: with sigma of 0.01 and sigma for terminal atoms of 0.02
Uanis(N2) \\sim Ueq, Uanis(O2) \\sim Ueq, Uanis(C9) \\sim Ueq, Uanis(C8) \\sim
Ueq, Uanis(C10) \\sim Ueq, Uanis(C7) \\sim Ueq, Uanis(C6) \\sim Ueq: with sigma
of 0.01 and sigma for terminal atoms of 0.02
Uanis(N1) \\sim Ueq: with sigma of 0.01 and sigma for terminal atoms of 0.02
Uanis(C29) \\sim Ueq, Uanis(C30) \\sim Ueq: with sigma of 0.01 and sigma for
terminal atoms of 0.02
Uanis(Cl5) = Uanis(Cl5A)
Uanis(Eu1) = Uanis(Eu1A)
Uanis(Cl2) = Uanis(Cl2A)
Uanis(Cl8) = Uanis(Cl8A)
Uanis(Cl7) = Uanis(Cl7A)
Uanis(Cl1) = Uanis(Cl1A)
Uanis(Cl11) = Uanis(Cl9)
Uanis(Cl6) = Uanis(Cl6A)
Uanis(Cl4) = Uanis(Cl4A)
Uanis(Cl9A) = Uanis(Cl12)
Uanis(Cl13) = Uanis(Cl15)
Uanis(Cl10) = Uanis(Cl14)
Uanis(N5) = Uanis(N5A)
Uanis(C21A) = Uanis(C21)
5. Others
 Sof(Cl5A)=Sof(Cl2A)=Sof(Cl1A)=Sof(Cl6A)=Sof(Cl4A)=Sof(Eu1A)=1-FVAR(1)
 Sof(Eu1)=Sof(Cl6)=Sof(Cl1)=Sof(Cl4)=Sof(Cl2)=Sof(Cl5)=FVAR(1)
 Sof(Cl11)=Sof(Cl12)=Sof(Cl14)=Sof(Cl15)=Sof(Cl8A)=Sof(Cl7A)=1-FVAR(2)
 Sof(Cl13)=Sof(Cl8)=Sof(Cl7)=Sof(Cl9A)=Sof(Cl10)=Sof(Cl9)=FVAR(2)
 Sof(C21A)=Sof(H21D)=Sof(H21E)=Sof(H21F)=Sof(N5A)=Sof(H5AA)=Sof(H5AB)=
 Sof(C25A)=Sof(H25C)=Sof(H25D)=Sof(C22A)=Sof(H22A)=Sof(C24A)=Sof(H24C)=
 Sof(H24D)=Sof(C23A)=Sof(H23C)=Sof(H23D)=Sof(O5A)=1-FVAR(3)
 Sof(N5)=Sof(H5A)=Sof(H5B)=Sof(C25)=Sof(H25A)=Sof(H25B)=Sof(C21)=Sof(H21A)=
 Sof(H21B)=Sof(H21C)=Sof(O5)=Sof(C22)=Sof(H22)=Sof(C23)=Sof(H23A)=Sof(H23B)=
 Sof(C24)=Sof(H24A)=Sof(H24B)=FVAR(3)
6.a Ternary CH refined with riding coordinates:
 C27(H27), C17(H17), C12(H12), C2(H2), C22(H22), C7(H7), C22A(H22A)
6.b Secondary CH2 refined with riding coordinates:
 N1(H1A,H1B), N4(H4A,H4B), C13(H13A,H13B), N5(H5A,H5B), C25(H25A,H25B),
 C20(H20A,H20B), N3(H3C,H3D), C18(H18A,H18B), C28(H28A,H28B), C10(H10A,H10B),
 N2(H2A,H2B), C31(H31A,H31B), C3(H3A,H3B), C9(H9A,H9B), C19(H19A,H19B),
 C14(H14A,H14B), C4(H4C,H4D), C30(H30A,H30B), C8(H8A,H8B), C23(H23A,H23B),
 N6(H6A,H6B), C15(H15A,H15B), C24(H24A,H24B), C29(H29A,H29B), N5A(H5AA,H5AB),
 C25A(H25C,H25D), C24A(H24C,H24D), C23A(H23C,H23D)
6.c Idealised Me refined as rotating group:
 C21(H21A,H21B,H21C), C11(H11A,H11B,H11C), C6(H6C,H6D,H6E), C1(H1C,H1D,H1E),
 C16(H16A,H16B,H16C), C26(H26A,H26B,H26C), C21A(H21D,H21E,H21F)
;
_olex2_submission_special_instructions 'No special instructions were received'

loop_
_space_group_symop_operation_xyz
'x, y, z'
'-x, y+1/2, -z'

loop_
_atom_site_label
_atom_site_type_symbol
_atom_site_fract_x
_atom_site_fract_y
_atom_site_fract_z
_atom_site_U_iso_or_equiv
_atom_site_adp_type
_atom_site_occupancy
_atom_site_site_symmetry_order
_atom_site_calc_flag
_atom_site_refinement_flags_posn
_atom_site_refinement_flags_adp
_atom_site_refinement_flags_occupancy
_atom_site_disorder_assembly
_atom_site_disorder_group
Eu2 Eu 0.45937(5) 0.71913(4) 0.27580(4) 0.02451(17) Uani 1 1 d . . . . .
Eu1 Eu -0.03805(18) 0.3202(2) 0.27641(17) 0.0240(3) Uani 0.830(7) 1 d . . P A 1
Cl3 Cl 0.0220(3) 0.5323(3) 0.2694(2) 0.0299(8) Uani 1 1 d . . . . .
Cl13 Cl 0.403(2) 0.9368(19) 0.265(2) 0.034(3) Uani 0.602(4) 1 d . . P B 1
Cl6 Cl -0.2354(4) 0.3775(4) 0.2716(4) 0.0335(11) Uani 0.830(7) 1 d . . P A 1
Cl1 Cl 0.1555(3) 0.2660(4) 0.2826(3) 0.0396(12) Uani 0.830(7) 1 d . . P A 1
Cl8 Cl 0.4858(12) 0.7300(8) 0.1197(10) 0.0316(19) Uani 0.602(4) 1 d . . P B 1
Cl7 Cl 0.5195(12) 0.5046(13) 0.2665(6) 0.0224(18) Uani 0.602(4) 1 d . . P B 1
Cl4 Cl -0.0164(7) 0.3352(9) 0.4358(6) 0.0388(16) Uani 0.830(7) 1 d . . P A 1
Cl9A Cl 0.6472(4) 0.7779(4) 0.3304(4) 0.0378(11) Uani 0.602(4) 1 d . . P B 1
Cl11 Cl 0.2779(8) 0.6304(10) 0.2841(7) 0.0366(14) Uani 0.398(4) 1 d . . P B 2
Cl2 Cl -0.0545(4) 0.3280(8) 0.1142(3) 0.0665(19) Uani 0.830(7) 1 d . . P A 1
Cl5 Cl -0.0850(5) 0.1056(4) 0.2896(5) 0.074(2) Uani 0.830(7) 1 d . . P A 1
O4 O 0.7462(8) 0.5345(10) 0.5847(6) 0.046(3) Uani 1 1 d . . . . .
N1 N 0.1627(11) 0.4678(12) 0.1258(9) 0.059(4) Uani 1 1 d . U . . .
H1A H 0.191295 0.515606 0.164434 0.070 Uiso 1 1 calc R U . . .
H1B H 0.107100 0.436711 0.142968 0.070 Uiso 1 1 calc R U . . .
O3 O 0.0250(8) 0.8704(9) 0.1254(5) 0.044(3) Uani 1 1 d . . . . .
N4 N 0.7186(11) 0.5367(13) 0.4157(7) 0.054(4) Uani 1 1 d . . . . .
H4A H 0.729363 0.500668 0.369919 0.065 Uiso 1 1 calc R U . . .
H4B H 0.681838 0.599376 0.401419 0.065 Uiso 1 1 calc R U . . .
C13 C 0.0060(12) 0.8493(16) 0.2021(9) 0.059(5) Uani 1 1 d . . . . .
H13A H -0.015525 0.770397 0.204877 0.071 Uiso 1 1 calc R U . . .
H13B H -0.051673 0.896454 0.212851 0.071 Uiso 1 1 calc R U . . .
N5 N 0.2136(16) 0.5417(18) 0.4111(12) 0.027(3) Uani 0.489(10) 1 d D U P C 1
H5A H 0.262260 0.591088 0.401059 0.032 Uiso 0.489(10) 1 calc R U P C 1
H5B H 0.175403 0.525507 0.363400 0.032 Uiso 0.489(10) 1 calc R U P C 1
O6 O 0.5093(9) 1.2163(13) 0.1385(10) 0.091(5) Uani 1 1 d . . . . .
C27 C 0.6430(13) 1.0901(12) 0.1946(12) 0.069(5) Uani 1 1 d . . . . .
H27 H 0.698434 1.146981 0.200728 0.083 Uiso 1 1 calc R U . . .
O2 O 0.7777(8) 0.6482(10) 0.0075(6) 0.069(3) Uani 1 1 d . U . . .
C25 C 0.1485(18) 0.595(2) 0.4641(14) 0.028(4) Uani 0.489(10) 1 d D U P C 1
H25A H 0.088932 0.547626 0.468885 0.034 Uiso 0.489(10) 1 calc R U P C 1
H25B H 0.124100 0.668269 0.441440 0.034 Uiso 0.489(10) 1 calc R U P C 1
C21 C 0.340(2) 0.395(2) 0.3930(14) 0.032(4) Uani 0.489(10) 1 d D U P C 1
H21A H 0.394947 0.449527 0.393338 0.048 Uiso 0.489(10) 1 calc R U P C 1
H21B H 0.306894 0.384395 0.337746 0.048 Uiso 0.489(10) 1 calc R U P C 1
H21C H 0.367647 0.323729 0.414428 0.048 Uiso 0.489(10) 1 calc R U P C 1
C20 C 0.6594(15) 0.4619(16) 0.4645(10) 0.065(6) Uani 1 1 d . . . . .
H20A H 0.590919 0.449099 0.435021 0.078 Uiso 1 1 calc R U . . .
H20B H 0.693869 0.388670 0.472537 0.078 Uiso 1 1 calc R U . . .
N3 N 0.1286(9) 0.9857(10) 0.2593(6) 0.036(3) Uani 1 1 d . . . . .
H3C H 0.080629 1.034698 0.271322 0.044 Uiso 1 1 calc R U . . .
H3D H 0.185737 0.996921 0.294597 0.044 Uiso 1 1 calc R U . . .
C17 C 0.8167(8) 0.5685(10) 0.4613(7) 0.030(3) Uani 1 1 d . . . . .
H17 H 0.860822 0.500884 0.470297 0.036 Uiso 1 1 calc R U . . .
O1 O 0.2939(8) 0.4845(9) 0.0113(7) 0.060(3) Uani 1 1 d . . . . .
C18 C 0.7971(11) 0.6139(13) 0.5401(8) 0.048(4) Uani 1 1 d . . . . .
H18A H 0.862334 0.634987 0.572017 0.058 Uiso 1 1 calc R U . . .
H18B H 0.755198 0.682121 0.531151 0.058 Uiso 1 1 calc R U . . .
C11 C 0.0643(13) 0.8531(12) 0.3513(8) 0.070(5) Uani 1 1 d . . . . .
H11A H 0.004311 0.897973 0.357491 0.105 Uiso 1 1 calc R U . . .
H11B H 0.121064 0.877140 0.390875 0.105 Uiso 1 1 calc R U . . .
H11C H 0.049782 0.774116 0.359887 0.105 Uiso 1 1 calc R U . . .
O5 O 0.2542(15) 0.5084(17) 0.5799(11) 0.031(3) Uani 0.489(10) 1 d D U P C 1
C28 C 0.5627(17) 1.1269(16) 0.1232(12) 0.094(8) Uani 1 1 d . . . . .
H28A H 0.597683 1.142855 0.076074 0.113 Uiso 1 1 calc R U . . .
H28B H 0.515463 1.064000 0.108718 0.113 Uiso 1 1 calc R U . . .
C10 C 0.7767(11) 0.6496(14) 0.1544(9) 0.057(3) Uani 1 1 d . U . . .
H10A H 0.768062 0.701280 0.199002 0.068 Uiso 1 1 calc R U . . .
H10B H 0.839468 0.605859 0.169258 0.068 Uiso 1 1 calc R U . . .
N2 N 0.6793(11) 0.5669(13) 0.1364(9) 0.055(3) Uani 1 1 d . U . . .
H2A H 0.677581 0.520643 0.179141 0.066 Uiso 1 1 calc R U . . .
H2B H 0.621624 0.608489 0.130544 0.066 Uiso 1 1 calc R U . . .
C31 C 0.2341(10) 0.3814(13) 0.1132(10) 0.061(4) Uani 1 1 d . . . . .
H31A H 0.201926 0.327349 0.073019 0.073 Uiso 1 1 calc R U . . .
H31B H 0.254504 0.340778 0.164128 0.073 Uiso 1 1 calc R U . . .
C3 C 0.2234(12) 0.5773(14) 0.0167(11) 0.071(5) Uani 1 1 d . . . . .
H3A H 0.203835 0.611033 -0.036955 0.085 Uiso 1 1 calc R U . . .
H3B H 0.255786 0.635712 0.053270 0.085 Uiso 1 1 calc R U . . .
C12 C 0.0918(12) 0.8688(11) 0.2674(8) 0.046(3) Uani 1 1 d . . . . .
H12 H 0.147932 0.816072 0.259804 0.055 Uiso 1 1 calc R U . . .
C9 C 0.7816(11) 0.7127(13) 0.0790(8) 0.059(3) Uani 1 1 d . U . . .
H9A H 0.724799 0.766600 0.072027 0.070 Uiso 1 1 calc R U . . .
H9B H 0.845277 0.756388 0.085472 0.070 Uiso 1 1 calc R U . . .
C19 C 0.6510(10) 0.5121(12) 0.5421(8) 0.049(3) Uani 1 1 d . . . . .
H19A H 0.611879 0.582438 0.533970 0.059 Uiso 1 1 calc R U . . .
H19B H 0.613617 0.460775 0.573788 0.059 Uiso 1 1 calc R U . . .
C14 C 0.0615(11) 0.9820(12) 0.1192(8) 0.048(3) Uani 1 1 d . . . . .
H14A H 0.006974 1.035004 0.127885 0.058 Uiso 1 1 calc R U . . .
H14B H 0.077962 0.994001 0.064093 0.058 Uiso 1 1 calc R U . . .
C2 C 0.1313(11) 0.5314(14) 0.0485(9) 0.052(4) Uani 1 1 d . . . . .
H2 H 0.096208 0.478592 0.007866 0.062 Uiso 1 1 calc R U . . .
C22 C 0.2633(18) 0.4378(18) 0.4445(14) 0.026(3) Uani 0.489(10) 1 d D U P C 1
H22 H 0.210295 0.379196 0.446975 0.032 Uiso 0.489(10) 1 calc R U P C 1
C6 C 0.5910(14) 0.4428(16) 0.0519(11) 0.069(5) Uani 1 1 d . U . . .
H6C H 0.584405 0.395988 0.098711 0.104 Uiso 1 1 calc R U . . .
H6D H 0.589306 0.395643 0.004058 0.104 Uiso 1 1 calc R U . . .
H6E H 0.534957 0.496406 0.043997 0.104 Uiso 1 1 calc R U . . .
C4 C 0.3245(10) 0.4304(13) 0.0846(9) 0.054(4) Uani 1 1 d . . . . .
H4C H 0.357045 0.484548 0.124573 0.065 Uiso 1 1 calc R U . . .
H4D H 0.374094 0.371007 0.077337 0.065 Uiso 1 1 calc R U . . .
C1 C 0.0591(13) 0.6235(14) 0.0619(11) 0.066(5) Uani 1 1 d . . . . .
H1C H -0.000279 0.591925 0.082287 0.100 Uiso 1 1 calc R U . . .
H1D H 0.037729 0.662122 0.010995 0.100 Uiso 1 1 calc R U . . .
H1E H 0.092794 0.676656 0.101112 0.100 Uiso 1 1 calc R U . . .
C30 C 0.5466(14) 1.1868(16) 0.2914(14) 0.086(6) Uani 1 1 d . U . . .
H30A H 0.594577 1.248555 0.307466 0.103 Uiso 1 1 calc R U . . .
H30B H 0.507051 1.170930 0.335926 0.103 Uiso 1 1 calc R U . . .
C8 C 0.6942(14) 0.5741(15) -0.0071(10) 0.077(4) Uani 1 1 d . U . . .
H8A H 0.703075 0.526184 -0.053682 0.092 Uiso 1 1 calc R U . . .
H8B H 0.631471 0.618091 -0.021241 0.092 Uiso 1 1 calc R U . . .
C23 C 0.3180(19) 0.457(2) 0.5287(13) 0.027(4) Uani 0.489(10) 1 d D U P C 1
H23A H 0.342946 0.385144 0.552174 0.032 Uiso 0.489(10) 1 calc R U P C 1
H23B H 0.377537 0.505996 0.525524 0.032 Uiso 0.489(10) 1 calc R U P C 1
N6 N 0.6007(12) 1.0854(13) 0.2688(10) 0.074(5) Uani 1 1 d . . . . .
H6A H 0.651831 1.070456 0.309018 0.089 Uiso 1 1 calc R U . . .
H6B H 0.556810 1.026915 0.266064 0.089 Uiso 1 1 calc R U . . .
C16 C 0.8679(13) 0.6546(16) 0.4142(9) 0.057(5) Uani 1 1 d . . . . .
H16A H 0.886166 0.620259 0.365232 0.086 Uiso 1 1 calc R U . . .
H16B H 0.929175 0.682166 0.447196 0.086 Uiso 1 1 calc R U . . .
H16C H 0.821391 0.717038 0.399849 0.086 Uiso 1 1 calc R U . . .
C15 C 0.1505(11) 1.0063(15) 0.1763(7) 0.050(4) Uani 1 1 d . . . . .
H15A H 0.170560 1.085258 0.170754 0.060 Uiso 1 1 calc R U . . .
H15B H 0.207462 0.958379 0.164987 0.060 Uiso 1 1 calc R U . . .
C7 C 0.6822(14) 0.5002(16) 0.0644(11) 0.069(4) Uani 1 1 d . U . . .
H7 H 0.739680 0.445841 0.073386 0.083 Uiso 1 1 calc R U . . .
C24 C 0.2100(17) 0.6123(19) 0.5468(12) 0.029(3) Uani 0.489(10) 1 d D U P C 1
H24A H 0.264813 0.666899 0.542374 0.034 Uiso 0.489(10) 1 calc R U P C 1
H24B H 0.165552 0.643624 0.583933 0.034 Uiso 0.489(10) 1 calc R U P C 1
C29 C 0.4750(15) 1.2158(18) 0.2116(12) 0.080(6) Uani 1 1 d . U . . .
H29A H 0.417603 1.162705 0.207593 0.096 Uiso 1 1 calc R U . . .
H29B H 0.446579 1.290922 0.219099 0.096 Uiso 1 1 calc R U . . .
C26 C 0.6867(18) 0.9830(15) 0.1743(12) 0.092(7) Uani 1 1 d . . . . .
H26A H 0.632219 0.928921 0.159260 0.138 Uiso 1 1 calc R U . . .
H26B H 0.731906 0.955002 0.220839 0.138 Uiso 1 1 calc R U . . .
H26C H 0.725215 0.993570 0.129071 0.138 Uiso 1 1 calc R U . . .
Cl5A Cl -0.151(2) 0.1301(18) 0.248(2) 0.074(2) Uani 0.170(7) 1 d . . P A 2
Cl2A Cl -0.076(2) 0.276(3) 0.1200(16) 0.0665(19) Uani 0.170(7) 1 d . . P A 2
Cl10 Cl 0.4241(5) 0.7025(5) 0.4268(3) 0.0405(12) Uani 0.602(4) 1 d . . P B 1
Cl9 Cl 0.2639(5) 0.6555(6) 0.2413(4) 0.0366(14) Uani 0.602(4) 1 d . . P B 1
Cl12 Cl 0.6496(7) 0.8039(8) 0.2805(6) 0.0378(11) Uani 0.398(4) 1 d . . P B 2
Cl14 Cl 0.4915(8) 0.7374(8) 0.4406(5) 0.0405(12) Uani 0.398(4) 1 d . . P B 2
Cl15 Cl 0.384(3) 0.919(3) 0.265(4) 0.034(3) Uani 0.398(4) 1 d . . P B 2
Cl1A Cl 0.1266(16) 0.224(2) 0.2634(16) 0.0396(12) Uani 0.170(7) 1 d . . P A 2
C21A C 0.364(2) 0.366(2) 0.4272(16) 0.032(4) Uani 0.511(10) 1 d D U P C 2
H21D H 0.322960 0.309568 0.395249 0.048 Uiso 0.511(10) 1 calc R U P C 2
H21E H 0.419203 0.329749 0.461647 0.048 Uiso 0.511(10) 1 calc R U P C 2
H21F H 0.391185 0.418897 0.391176 0.048 Uiso 0.511(10) 1 calc R U P C 2
N5A N 0.2132(15) 0.4892(19) 0.4280(13) 0.027(3) Uani 0.511(10) 1 d D U P C 2
H5AA H 0.240013 0.530739 0.390661 0.032 Uiso 0.511(10) 1 calc R U P C 2
H5AB H 0.170155 0.438459 0.401533 0.032 Uiso 0.511(10) 1 calc R U P C 2
C25A C 0.1559(18) 0.563(2) 0.4764(15) 0.027(4) Uani 0.511(10) 1 d D U P C 2
H25C H 0.121283 0.518170 0.513858 0.033 Uiso 0.511(10) 1 calc R U P C 2
H25D H 0.103862 0.605160 0.440614 0.033 Uiso 0.511(10) 1 calc R U P C 2
C22A C 0.2968(17) 0.4289(17) 0.4793(15) 0.025(3) Uani 0.511(10) 1 d D U P C 2
H22A H 0.267101 0.374931 0.515054 0.030 Uiso 0.511(10) 1 calc R U P C 2
C24A C 0.2295(15) 0.6448(16) 0.5236(13) 0.028(3) Uani 0.511(10) 1 d D U P C 2
H24C H 0.262954 0.691104 0.486027 0.034 Uiso 0.511(10) 1 calc R U P C 2
H24D H 0.192099 0.695170 0.555981 0.034 Uiso 0.511(10) 1 calc R U P C 2
C23A C 0.3626(14) 0.5127(17) 0.5301(11) 0.025(3) Uani 0.511(10) 1 d D U P C 2
H23C H 0.413871 0.472145 0.567393 0.030 Uiso 0.511(10) 1 calc R U P C 2
H23D H 0.398874 0.559625 0.494696 0.030 Uiso 0.511(10) 1 calc R U P C 2
O5A O 0.3043(10) 0.5832(12) 0.5755(8) 0.029(3) Uani 0.511(10) 1 d D U P C 2
Cl8A Cl 0.468(2) 0.7011(15) 0.1206(17) 0.0316(19) Uani 0.398(4) 1 d . . P B 2
Cl7A Cl 0.530(2) 0.515(2) 0.2874(11) 0.0224(18) Uani 0.398(4) 1 d . . P B 2
Cl6A Cl -0.235(2) 0.418(2) 0.266(2) 0.0335(11) Uani 0.170(7) 1 d . . P A 2
Cl4A Cl 0.007(4) 0.331(6) 0.430(4) 0.0388(16) Uani 0.170(7) 1 d . . P A 2
Eu1A Eu -0.0558(9) 0.3249(14) 0.2668(9) 0.0240(3) Uani 0.170(7) 1 d . . P A 2

loop_
_atom_site_aniso_label
_atom_site_aniso_U_11
_atom_site_aniso_U_22
_atom_site_aniso_U_33
_atom_site_aniso_U_23
_atom_site_aniso_U_13
_atom_site_aniso_U_12
Eu2 0.0199(4) 0.0211(4) 0.0332(4) -0.0015(3) 0.0063(3) 0.0003(3)
Eu1 0.0162(9) 0.0247(5) 0.0316(9) -0.0025(6) 0.0049(6) -0.0024(7)
Cl3 0.0245(19) 0.029(2) 0.037(2) 0.0083(16) 0.0045(16) -0.0013(16)
Cl13 0.040(10) 0.016(7) 0.049(2) 0.001(6) 0.013(7) -0.001(5)
Cl6 0.0212(17) 0.033(3) 0.047(2) 0.004(3) 0.0079(16) 0.001(2)
Cl1 0.028(2) 0.027(2) 0.067(3) 0.019(2) 0.018(2) 0.0028(17)
Cl8 0.048(6) 0.018(6) 0.0280(17) 0.004(4) 0.005(3) 0.005(4)
Cl7 0.023(4) 0.021(3) 0.021(6) -0.012(4) -0.005(5) 0.000(3)
Cl4 0.060(6) 0.030(2) 0.029(3) 0.0024(18) 0.016(3) 0.017(4)
Cl9A 0.025(2) 0.035(2) 0.049(3) 0.009(2) -0.012(2) -0.0075(18)
Cl11 0.017(2) 0.035(3) 0.058(4) -0.003(3) 0.004(3) -0.0031(19)
Cl2 0.050(3) 0.115(6) 0.038(2) -0.033(3) 0.016(2) -0.047(3)
Cl5 0.048(3) 0.021(2) 0.164(7) -0.028(3) 0.059(4) -0.011(2)
O4 0.062(7) 0.055(6) 0.020(5) -0.004(4) 0.003(4) -0.035(5)
N1 0.068(8) 0.047(7) 0.074(8) -0.011(6) 0.059(7) -0.017(6)
O3 0.053(6) 0.053(7) 0.024(5) -0.008(5) -0.002(4) 0.001(5)
N4 0.067(9) 0.072(10) 0.023(6) 0.001(6) 0.005(6) -0.038(8)
C13 0.059(10) 0.074(13) 0.045(9) 0.005(8) 0.008(7) -0.010(9)
N5 0.026(4) 0.025(5) 0.029(5) 0.001(4) 0.000(4) 0.000(4)
O6 0.058(7) 0.075(9) 0.138(14) 0.031(10) 0.007(8) 0.014(8)
C27 0.069(11) 0.031(8) 0.101(15) -0.008(9) -0.015(10) 0.006(7)
O2 0.075(6) 0.079(6) 0.054(5) -0.002(5) 0.014(5) -0.018(5)
C25 0.026(6) 0.027(7) 0.032(6) 0.003(6) 0.005(5) 0.004(6)
C21 0.036(8) 0.036(8) 0.024(8) -0.001(7) 0.002(7) 0.010(7)
C20 0.093(13) 0.066(12) 0.033(8) 0.002(8) -0.003(8) -0.062(10)
N3 0.040(6) 0.048(7) 0.018(5) 0.003(5) -0.007(4) -0.003(5)
C17 0.020(6) 0.042(7) 0.028(6) 0.003(5) 0.004(5) 0.005(5)
O1 0.051(6) 0.060(7) 0.075(8) -0.001(6) 0.026(5) 0.013(5)
C18 0.058(9) 0.056(9) 0.033(7) -0.007(7) 0.012(6) -0.028(7)
C11 0.126(14) 0.056(9) 0.031(8) -0.003(7) 0.025(9) -0.054(10)
O5 0.035(6) 0.032(6) 0.026(6) 0.002(5) 0.005(5) 0.010(5)
C28 0.127(18) 0.052(11) 0.082(14) -0.026(11) -0.063(13) 0.017(12)
C10 0.056(6) 0.066(7) 0.049(6) 0.011(5) 0.008(6) -0.003(6)
N2 0.061(6) 0.055(6) 0.052(6) 0.012(5) 0.019(5) 0.013(5)
C31 0.048(9) 0.068(10) 0.076(11) -0.025(9) 0.044(8) -0.015(8)
C3 0.070(11) 0.068(11) 0.077(12) 0.017(9) 0.025(9) -0.027(9)
C12 0.079(11) 0.029(7) 0.028(7) -0.003(5) 0.002(7) 0.001(7)
C9 0.063(6) 0.059(6) 0.054(6) 0.005(5) 0.007(5) -0.007(6)
C19 0.044(8) 0.062(9) 0.043(8) 0.003(7) 0.016(6) -0.017(7)
C14 0.056(9) 0.054(9) 0.031(7) 0.003(7) -0.007(6) -0.005(7)
C2 0.043(8) 0.066(10) 0.048(9) -0.021(8) 0.013(7) 0.009(8)
C22 0.027(6) 0.027(6) 0.026(6) 0.002(6) 0.006(6) 0.002(6)
C6 0.083(11) 0.068(10) 0.054(9) 0.010(8) -0.005(8) -0.012(8)
C4 0.035(7) 0.061(9) 0.064(10) 0.006(8) 0.002(7) -0.005(7)
C1 0.072(12) 0.041(9) 0.090(13) -0.002(9) 0.025(10) 0.015(8)
C30 0.064(9) 0.067(10) 0.126(13) 0.004(10) 0.017(9) -0.011(8)
C8 0.086(7) 0.080(7) 0.061(6) 0.011(6) -0.002(6) -0.026(6)
C23 0.028(6) 0.026(6) 0.027(6) 0.000(6) 0.005(6) 0.005(5)
N6 0.088(12) 0.059(11) 0.071(11) -0.004(8) -0.004(9) -0.023(9)
C16 0.053(10) 0.079(13) 0.042(10) 0.002(9) 0.014(8) -0.017(9)
C15 0.059(9) 0.072(12) 0.020(6) 0.005(7) 0.008(6) -0.023(9)
C7 0.075(7) 0.066(7) 0.063(7) 0.008(5) 0.000(6) -0.006(6)
C24 0.030(6) 0.030(6) 0.027(6) 0.001(6) 0.007(5) 0.008(5)
C29 0.085(10) 0.052(8) 0.094(11) -0.011(9) -0.017(9) -0.004(9)
C26 0.15(2) 0.056(12) 0.080(14) -0.007(10) 0.042(14) -0.023(12)
Cl5A 0.048(3) 0.021(2) 0.164(7) -0.028(3) 0.059(4) -0.011(2)
Cl2A 0.050(3) 0.115(6) 0.038(2) -0.033(3) 0.016(2) -0.047(3)
Cl10 0.054(3) 0.040(3) 0.026(2) 0.0026(18) -0.003(2) -0.013(2)
Cl9 0.017(2) 0.035(3) 0.058(4) -0.003(3) 0.004(3) -0.0031(19)
Cl12 0.025(2) 0.035(2) 0.049(3) 0.009(2) -0.012(2) -0.0075(18)
Cl14 0.054(3) 0.040(3) 0.026(2) 0.0026(18) -0.003(2) -0.013(2)
Cl15 0.040(10) 0.016(7) 0.049(2) 0.001(6) 0.013(7) -0.001(5)
Cl1A 0.028(2) 0.027(2) 0.067(3) 0.019(2) 0.018(2) 0.0028(17)
C21A 0.036(8) 0.036(8) 0.024(8) -0.001(7) 0.002(7) 0.010(7)
N5A 0.026(4) 0.025(5) 0.029(5) 0.001(4) 0.000(4) 0.000(4)
C25A 0.024(6) 0.024(6) 0.033(6) 0.004(6) 0.000(5) 0.001(6)
C22A 0.023(6) 0.024(6) 0.028(6) 0.000(6) 0.001(6) 0.001(5)
C24A 0.029(6) 0.024(6) 0.031(6) 0.006(5) 0.003(5) 0.007(5)
C23A 0.025(6) 0.026(6) 0.024(6) 0.000(6) 0.002(5) 0.002(5)
O5A 0.030(5) 0.029(5) 0.027(5) -0.003(5) 0.002(4) 0.006(5)
Cl8A 0.048(6) 0.018(6) 0.0280(17) 0.004(4) 0.005(3) 0.005(4)
Cl7A 0.023(4) 0.021(3) 0.021(6) -0.012(4) -0.005(5) 0.000(3)
Cl6A 0.0212(17) 0.033(3) 0.047(2) 0.004(3) 0.0079(16) 0.001(2)
Cl4A 0.060(6) 0.030(2) 0.029(3) 0.0024(18) 0.016(3) 0.017(4)
Eu1A 0.0162(9) 0.0247(5) 0.0316(9) -0.0025(6) 0.0049(6) -0.0024(7)

loop_
_atom_type_symbol
_atom_type_description
_atom_type_scat_dispersion_real
_atom_type_scat_dispersion_imag
_atom_type_scat_source
C C 0.0033 0.0016 'International Tables Vol C Tables 4.2.6.8 and 6.1.1.4'
H H 0.0000 0.0000 'International Tables Vol C Tables 4.2.6.8 and 6.1.1.4'
Cl Cl 0.1484 0.1585 'International Tables Vol C Tables 4.2.6.8 and 6.1.1.4'
Eu Eu -0.1578 3.6682 'International Tables Vol C Tables 4.2.6.8 and 6.1.1.4'
N N 0.0061 0.0033 'International Tables Vol C Tables 4.2.6.8 and 6.1.1.4'
O O 0.0106 0.0060 'International Tables Vol C Tables 4.2.6.8 and 6.1.1.4'

loop_
_geom_angle_atom_site_label_1
_geom_angle_atom_site_label_2
_geom_angle_atom_site_label_3
_geom_angle
_geom_angle_site_symmetry_1
_geom_angle_site_symmetry_3
_geom_angle_publ_flag
Cl8 Eu2 Cl13 87.9(8) . . ?
Cl8 Eu2 Cl7 84.9(4) . . ?
Cl8 Eu2 Cl9 93.1(3) . . ?
Cl7 Eu2 Cl13 172.8(8) . . ?
Cl9A Eu2 Cl13 90.5(6) . . ?
Cl9A Eu2 Cl8 94.8(3) . . ?
Cl9A Eu2 Cl7 89.9(3) . . ?
Cl9A Eu2 Cl10 88.27(18) . . ?
Cl9A Eu2 Cl9 172.1(2) . . ?
Cl11 Eu2 Cl12 175.1(3) . . ?
Cl11 Eu2 Cl14 89.9(3) . . ?
Cl10 Eu2 Cl13 92.9(7) . . ?
Cl10 Eu2 Cl8 176.9(3) . . ?
Cl10 Eu2 Cl7 94.4(3) . . ?
Cl10 Eu2 Cl9 83.89(19) . . ?
Cl9 Eu2 Cl13 90.3(5) . . ?
Cl9 Eu2 Cl7 90.2(4) . . ?
Cl12 Eu2 Cl14 85.6(3) . . ?
Cl15 Eu2 Cl11 91.4(8) . . ?
Cl15 Eu2 Cl12 90.5(8) . . ?
Cl15 Eu2 Cl14 90.3(13) . . ?
Cl15 Eu2 Cl8A 94.2(14) . . ?
Cl15 Eu2 Cl7A 178.3(10) . . ?
Cl8A Eu2 Cl11 100.4(5) . . ?
Cl8A Eu2 Cl12 84.0(5) . . ?
Cl8A Eu2 Cl14 168.7(6) . . ?
Cl7A Eu2 Cl11 86.8(6) . . ?
Cl7A Eu2 Cl12 91.2(6) . . ?
Cl7A Eu2 Cl14 89.6(4) . . ?
Cl7A Eu2 Cl8A 86.2(6) . . ?
Cl3 Eu1 Cl6 93.04(15) . . ?
Cl3 Eu1 Cl2 84.6(2) . . ?
Cl1 Eu1 Cl3 86.49(14) . . ?
Cl1 Eu1 Cl6 179.3(2) . . ?
Cl1 Eu1 Cl4 90.2(2) . . ?
Cl1 Eu1 Cl2 89.7(2) . . ?
Cl1 Eu1 Cl5 89.94(17) . . ?
Cl4 Eu1 Cl3 89.3(3) . . ?
Cl4 Eu1 Cl6 89.2(2) . . ?
Cl4 Eu1 Cl2 173.9(3) . . ?
Cl4 Eu1 Cl5 88.6(3) . . ?
Cl2 Eu1 Cl6 90.8(2) . . ?
Cl5 Eu1 Cl3 175.86(18) . . ?
Cl5 Eu1 Cl6 90.51(17) . . ?
Cl5 Eu1 Cl2 97.5(3) . . ?
C19 O4 C18 108.7(11) . . ?
H1A N1 H1B 108.1 . . ?
C31 N1 H1A 109.6 . . ?
C31 N1 H1B 109.6 . . ?
C31 N1 C2 110.3(12) . . ?
C2 N1 H1A 109.6 . . ?
C2 N1 H1B 109.6 . . ?
C13 O3 C14 110.5(12) . . ?
H4A N4 H4B 108.0 . . ?
C20 N4 H4A 109.4 . . ?
C20 N4 H4B 109.4 . . ?
C17 N4 H4A 109.4 . . ?
C17 N4 H4B 109.4 . . ?
C17 N4 C20 111.3(12) . . ?
O3 C13 H13A 108.2 . . ?
O3 C13 H13B 108.2 . . ?
O3 C13 C12 116.3(12) . . ?
H13A C13 H13B 107.4 . . ?
C12 C13 H13A 108.2 . . ?
C12 C13 H13B 108.2 . . ?
H5A N5 H5B 107.7 . . ?
C25 N5 H5A 108.8 . . ?
C25 N5 H5B 108.8 . . ?
C25 N5 C22 114.0(18) . . ?
C22 N5 H5A 108.8 . . ?
C22 N5 H5B 108.8 . . ?
C28 O6 C29 115.0(18) . . ?
C28 C27 H27 107.9 . . ?
N6 C27 H27 107.9 . . ?
N6 C27 C28 111.7(17) . . ?
N6 C27 C26 112.5(16) . . ?
C26 C27 H27 107.9 . . ?
C26 C27 C28 108.7(17) . . ?
C8 O2 C9 115.1(12) . . ?
N5 C25 H25A 109.9 . . ?
N5 C25 H25B 109.9 . . ?
N5 C25 C24 108.7(17) . . ?
H25A C25 H25B 108.3 . . ?
C24 C25 H25A 109.9 . . ?
C24 C25 H25B 109.9 . . ?
H21A C21 H21B 109.5 . . ?
H21A C21 H21C 109.5 . . ?
H21B C21 H21C 109.5 . . ?
C22 C21 H21A 109.5 . . ?
C22 C21 H21B 109.5 . . ?
C22 C21 H21C 109.5 . . ?
N4 C20 H20A 109.5 . . ?
N4 C20 H20B 109.5 . . ?
H20A C20 H20B 108.1 . . ?
C19 C20 N4 110.6(12) . . ?
C19 C20 H20A 109.5 . . ?
C19 C20 H20B 109.5 . . ?
H3C N3 H3D 108.1 . . ?
C12 N3 H3C 109.6 . . ?
C12 N3 H3D 109.6 . . ?
C15 N3 H3C 109.6 . . ?
C15 N3 H3D 109.6 . . ?
C15 N3 C12 110.5(11) . . ?
N4 C17 H17 109.4 . . ?
N4 C17 C18 108.0(10) . . ?
N4 C17 C16 109.5(11) . . ?
C18 C17 H17 109.4 . . ?
C18 C17 C16 111.2(11) . . ?
C16 C17 H17 109.4 . . ?
C4 O1 C3 114.0(11) . . ?
O4 C18 C17 112.0(11) . . ?
O4 C18 H18A 109.2 . . ?
O4 C18 H18B 109.2 . . ?
C17 C18 H18A 109.2 . . ?
C17 C18 H18B 109.2 . . ?
H18A C18 H18B 107.9 . . ?
H11A C11 H11B 109.5 . . ?
H11A C11 H11C 109.5 . . ?
H11B C11 H11C 109.5 . . ?
C12 C11 H11A 109.5 . . ?
C12 C11 H11B 109.5 . . ?
C12 C11 H11C 109.5 . . ?
C23 O5 C24 112.3(18) . . ?
O6 C28 C27 114.1(16) . . ?
O6 C28 H28A 108.7 . . ?
O6 C28 H28B 108.7 . . ?
C27 C28 H28A 108.7 . . ?
C27 C28 H28B 108.7 . . ?
H28A C28 H28B 107.6 . . ?
H10A C10 H10B 108.7 . . ?
N2 C10 H10A 110.5 . . ?
N2 C10 H10B 110.5 . . ?
C9 C10 H10A 110.5 . . ?
C9 C10 H10B 110.5 . . ?
C9 C10 N2 106.1(12) . . ?
C10 N2 H2A 109.1 . . ?
C10 N2 H2B 109.1 . . ?
H2A N2 H2B 107.9 . . ?
C7 N2 C10 112.3(13) . . ?
C7 N2 H2A 109.1 . . ?
C7 N2 H2B 109.1 . . ?
N1 C31 H31A 109.6 . . ?
N1 C31 H31B 109.6 . . ?
N1 C31 C4 110.3(13) . . ?
H31A C31 H31B 108.1 . . ?
C4 C31 H31A 109.6 . . ?
C4 C31 H31B 109.6 . . ?
O1 C3 H3A 110.2 . . ?
O1 C3 H3B 110.2 . . ?
O1 C3 C2 107.7(12) . . ?
H3A C3 H3B 108.5 . . ?
C2 C3 H3A 110.2 . . ?
C2 C3 H3B 110.2 . . ?
C13 C12 N3 107.9(12) . . ?
C13 C12 C11 114.1(14) . . ?
C13 C12 H12 108.6 . . ?
N3 C12 C11 108.9(10) . . ?
N3 C12 H12 108.6 . . ?
C11 C12 H12 108.6 . . ?
O2 C9 C10 116.4(14) . . ?
O2 C9 H9A 108.2 . . ?
O2 C9 H9B 108.2 . . ?
C10 C9 H9A 108.2 . . ?
C10 C9 H9B 108.2 . . ?
H9A C9 H9B 107.3 . . ?
O4 C19 C20 111.3(12) . . ?
O4 C19 H19A 109.4 . . ?
O4 C19 H19B 109.4 . . ?
C20 C19 H19A 109.4 . . ?
C20 C19 H19B 109.4 . . ?
H19A C19 H19B 108.0 . . ?
O3 C14 H14A 108.9 . . ?
O3 C14 H14B 108.9 . . ?
O3 C14 C15 113.2(13) . . ?
H14A C14 H14B 107.7 . . ?
C15 C14 H14A 108.9 . . ?
C15 C14 H14B 108.9 . . ?
N1 C2 H2 108.5 . . ?
C3 C2 N1 110.1(13) . . ?
C3 C2 H2 108.5 . . ?
C1 C2 N1 110.5(12) . . ?
C1 C2 C3 110.8(14) . . ?
C1 C2 H2 108.5 . . ?
N5 C22 C21 111.6(19) . . ?
N5 C22 H22 108.8 . . ?
N5 C22 C23 110.8(17) . . ?
C21 C22 H22 108.8 . . ?
C21 C22 C23 108.0(19) . . ?
C23 C22 H22 108.8 . . ?
H6C C6 H6D 109.5 . . ?
H6C C6 H6E 109.5 . . ?
H6D C6 H6E 109.5 . . ?
C7 C6 H6C 109.5 . . ?
C7 C6 H6D 109.5 . . ?
C7 C6 H6E 109.5 . . ?
O1 C4 C31 108.5(12) . . ?
O1 C4 H4C 110.0 . . ?
O1 C4 H4D 110.0 . . ?
C31 C4 H4C 110.0 . . ?
C31 C4 H4D 110.0 . . ?
H4C C4 H4D 108.4 . . ?
C2 C1 H1C 109.5 . . ?
C2 C1 H1D 109.5 . . ?
C2 C1 H1E 109.5 . . ?
H1C C1 H1D 109.5 . . ?
H1C C1 H1E 109.5 . . ?
H1D C1 H1E 109.5 . . ?
H30A C30 H30B 109.1 . . ?
N6 C30 H30A 111.2 . . ?
N6 C30 H30B 111.2 . . ?
N6 C30 C29 102.8(17) . . ?
C29 C30 H30A 111.2 . . ?
C29 C30 H30B 111.2 . . ?
O2 C8 H8A 109.0 . . ?
O2 C8 H8B 109.0 . . ?
O2 C8 C7 113.1(14) . . ?
H8A C8 H8B 107.8 . . ?
C7 C8 H8A 109.0 . . ?
C7 C8 H8B 109.0 . . ?
O5 C23 C22 112.2(18) . . ?
O5 C23 H23A 109.2 . . ?
O5 C23 H23B 109.2 . . ?
C22 C23 H23A 109.2 . . ?
C22 C23 H23B 109.2 . . ?
H23A C23 H23B 107.9 . . ?
C27 N6 C30 116.7(15) . . ?
C27 N6 H6A 108.1 . . ?
C27 N6 H6B 108.1 . . ?
C30 N6 H6A 108.1 . . ?
C30 N6 H6B 108.1 . . ?
H6A N6 H6B 107.3 . . ?
C17 C16 H16A 109.5 . . ?
C17 C16 H16B 109.5 . . ?
C17 C16 H16C 109.5 . . ?
H16A C16 H16B 109.5 . . ?
H16A C16 H16C 109.5 . . ?
H16B C16 H16C 109.5 . . ?
N3 C15 H15A 109.7 . . ?
N3 C15 H15B 109.7 . . ?
C14 C15 N3 109.9(12) . . ?
C14 C15 H15A 109.7 . . ?
C14 C15 H15B 109.7 . . ?
H15A C15 H15B 108.2 . . ?
N2 C7 C8 110.8(15) . . ?
N2 C7 H7 109.8 . . ?
C6 C7 N2 106.1(16) . . ?
C6 C7 C8 110.6(15) . . ?
C6 C7 H7 109.8 . . ?
C8 C7 H7 109.8 . . ?
C25 C24 H24A 109.2 . . ?
C25 C24 H24B 109.2 . . ?
O5 C24 C25 111.9(18) . . ?
O5 C24 H24A 109.2 . . ?
O5 C24 H24B 109.2 . . ?
H24A C24 H24B 107.9 . . ?
O6 C29 C30 121.9(17) . . ?
O6 C29 H29A 106.9 . . ?
O6 C29 H29B 106.9 . . ?
C30 C29 H29A 106.9 . . ?
C30 C29 H29B 106.9 . . ?
H29A C29 H29B 106.7 . . ?
C27 C26 H26A 109.5 . . ?
C27 C26 H26B 109.5 . . ?
C27 C26 H26C 109.5 . . ?
H26A C26 H26B 109.5 . . ?
H26A C26 H26C 109.5 . . ?
H26B C26 H26C 109.5 . . ?
H21D C21A H21E 109.5 . . ?
H21D C21A H21F 109.5 . . ?
H21E C21A H21F 109.5 . . ?
C22A C21A H21D 109.5 . . ?
C22A C21A H21E 109.5 . . ?
C22A C21A H21F 109.5 . . ?
H5AA N5A H5AB 107.9 . . ?
C25A N5A H5AA 109.3 . . ?
C25A N5A H5AB 109.3 . . ?
C25A N5A C22A 111.8(18) . . ?
C22A N5A H5AA 109.3 . . ?
C22A N5A H5AB 109.3 . . ?
N5A C25A H25C 109.9 . . ?
N5A C25A H25D 109.9 . . ?
N5A C25A C24A 109.0(18) . . ?
H25C C25A H25D 108.3 . . ?
C24A C25A H25C 109.9 . . ?
C24A C25A H25D 109.9 . . ?
C21A C22A H22A 109.5 . . ?
N5A C22A C21A 111(2) . . ?
N5A C22A H22A 109.5 . . ?
N5A C22A C23A 109.5(16) . . ?
C23A C22A C21A 108.1(18) . . ?
C23A C22A H22A 109.5 . . ?
C25A C24A H24C 109.8 . . ?
C25A C24A H24D 109.8 . . ?
H24C C24A H24D 108.3 . . ?
O5A C24A C25A 109.3(17) . . ?
O5A C24A H24C 109.8 . . ?
O5A C24A H24D 109.8 . . ?
C22A C23A H23C 109.2 . . ?
C22A C23A H23D 109.2 . . ?
H23C C23A H23D 107.9 . . ?
O5A C23A C22A 112.0(15) . . ?
O5A C23A H23C 109.2 . . ?
O5A C23A H23D 109.2 . . ?
C23A O5A C24A 111.2(14) . . ?
Cl3 Eu1A Cl1A 93.7(6) . . ?
Cl3 Eu1A Cl4A 83.9(15) . . ?
Cl5A Eu1A Cl3 172.3(9) . . ?
Cl5A Eu1A Cl1A 91.4(8) . . ?
Cl5A Eu1A Cl4A 102.5(17) . . ?
Cl2A Eu1A Cl3 102.8(9) . . ?
Cl2A Eu1A Cl5A 72.2(11) . . ?
Cl2A Eu1A Cl1A 81.7(11) . . ?
Cl2A Eu1A Cl6A 96.7(12) . . ?
Cl2A Eu1A Cl4A 163.8(15) . . ?
Cl1A Eu1A Cl4A 83.2(12) . . ?
Cl6A Eu1A Cl3 87.5(8) . . ?
Cl6A Eu1A Cl5A 87.2(9) . . ?
Cl6A Eu1A Cl1A 178.1(12) . . ?
Cl6A Eu1A Cl4A 98.4(14) . . ?

loop_
_geom_bond_atom_site_label_1
_geom_bond_atom_site_label_2
_geom_bond_distance
_geom_bond_site_symmetry_2
_geom_bond_publ_flag
Eu2 Cl13 2.71(3) . ?
Eu2 Cl8 2.696(16) . ?
Eu2 Cl7 2.702(16) . ?
Eu2 Cl9A 2.642(5) . ?
Eu2 Cl11 2.662(10) . ?
Eu2 Cl10 2.650(5) . ?
Eu2 Cl9 2.701(6) . ?
Eu2 Cl12 2.721(9) . ?
Eu2 Cl14 2.752(9) . ?
Eu2 Cl15 2.59(5) . ?
Eu2 Cl8A 2.63(3) . ?
Eu2 Cl7A 2.62(3) . ?
Eu1 Cl3 2.670(5) . ?
Eu1 Cl6 2.708(6) . ?
Eu1 Cl1 2.647(5) . ?
Eu1 Cl4 2.661(11) . ?
Eu1 Cl2 2.705(6) . ?
Eu1 Cl5 2.661(6) . ?
Cl3 Eu1A 2.689(17) . ?
O4 C18 1.435(15) . ?
O4 C19 1.396(16) . ?
N1 H1A 0.9100 . ?
N1 H1B 0.9100 . ?
N1 C31 1.440(19) . ?
N1 C2 1.51(2) . ?
O3 C13 1.369(17) . ?
O3 C14 1.430(16) . ?
N4 H4A 0.9100 . ?
N4 H4B 0.9100 . ?
N4 C20 1.506(19) . ?
N4 C17 1.473(16) . ?
C13 H13A 0.9900 . ?
C13 H13B 0.9900 . ?
C13 C12 1.49(2) . ?
N5 H5A 0.9100 . ?
N5 H5B 0.9100 . ?
N5 C25 1.47(2) . ?
N5 C22 1.48(2) . ?
O6 C28 1.33(2) . ?
O6 C29 1.37(2) . ?
C27 H27 1.0000 . ?
C27 C28 1.56(2) . ?
C27 N6 1.44(2) . ?
C27 C26 1.47(2) . ?
O2 C9 1.423(17) . ?
O2 C8 1.418(18) . ?
C25 H25A 0.9900 . ?
C25 H25B 0.9900 . ?
C25 C24 1.53(2) . ?
C21 H21A 0.9800 . ?
C21 H21B 0.9800 . ?
C21 H21C 0.9800 . ?
C21 C22 1.51(2) . ?
C20 H20A 0.9900 . ?
C20 H20B 0.9900 . ?
C20 C19 1.45(2) . ?
N3 H3C 0.9100 . ?
N3 H3D 0.9100 . ?
N3 C12 1.495(17) . ?
N3 C15 1.484(16) . ?
C17 H17 1.0000 . ?
C17 C18 1.486(17) . ?
C17 C16 1.517(19) . ?
O1 C3 1.466(18) . ?
O1 C4 1.403(16) . ?
C18 H18A 0.9900 . ?
C18 H18B 0.9900 . ?
C11 H11A 0.9800 . ?
C11 H11B 0.9800 . ?
C11 H11C 0.9800 . ?
C11 C12 1.516(18) . ?
O5 C23 1.43(2) . ?
O5 C24 1.45(2) . ?
C28 H28A 0.9900 . ?
C28 H28B 0.9900 . ?
C10 H10A 0.9900 . ?
C10 H10B 0.9900 . ?
C10 N2 1.63(2) . ?
C10 C9 1.484(18) . ?
N2 H2A 0.9100 . ?
N2 H2B 0.9100 . ?
N2 C7 1.45(2) . ?
C31 H31A 0.9900 . ?
C31 H31B 0.9900 . ?
C31 C4 1.476(17) . ?
C3 H3A 0.9900 . ?
C3 H3B 0.9900 . ?
C3 C2 1.507(19) . ?
C12 H12 1.0000 . ?
C9 H9A 0.9900 . ?
C9 H9B 0.9900 . ?
C19 H19A 0.9900 . ?
C19 H19B 0.9900 . ?
C14 H14A 0.9900 . ?
C14 H14B 0.9900 . ?
C14 C15 1.451(18) . ?
C2 H2 1.0000 . ?
C2 C1 1.500(19) . ?
C22 H22 1.0000 . ?
C22 C23 1.52(3) . ?
C6 H6C 0.9800 . ?
C6 H6D 0.9800 . ?
C6 H6E 0.9800 . ?
C6 C7 1.39(2) . ?
C4 H4C 0.9900 . ?
C4 H4D 0.9900 . ?
C1 H1C 0.9800 . ?
C1 H1D 0.9800 . ?
C1 H1E 0.9800 . ?
C30 H30A 0.9900 . ?
C30 H30B 0.9900 . ?
C30 N6 1.49(2) . ?
C30 C29 1.58(3) . ?
C8 H8A 0.9900 . ?
C8 H8B 0.9900 . ?
C8 C7 1.52(2) . ?
C23 H23A 0.9900 . ?
C23 H23B 0.9900 . ?
N6 H6A 0.9100 . ?
N6 H6B 0.9100 . ?
C16 H16A 0.9800 . ?
C16 H16B 0.9800 . ?
C16 H16C 0.9800 . ?
C15 H15A 0.9900 . ?
C15 H15B 0.9900 . ?
C7 H7 1.0000 . ?
C24 H24A 0.9900 . ?
C24 H24B 0.9900 . ?
C29 H29A 0.9900 . ?
C29 H29B 0.9900 . ?
C26 H26A 0.9800 . ?
C26 H26B 0.9800 . ?
C26 H26C 0.9800 . ?
Cl5A Eu1A 2.65(3) . ?
Cl2A Eu1A 2.51(3) . ?
Cl1A Eu1A 2.72(2) . ?
C21A H21D 0.9800 . ?
C21A H21E 0.9800 . ?
C21A H21F 0.9800 . ?
C21A C22A 1.53(2) . ?
N5A H5AA 0.9100 . ?
N5A H5AB 0.9100 . ?
N5A C25A 1.48(2) . ?
N5A C22A 1.50(3) . ?
C25A H25C 0.9900 . ?
C25A H25D 0.9900 . ?
C25A C24A 1.53(2) . ?
C22A H22A 1.0000 . ?
C22A C23A 1.52(3) . ?
C24A H24C 0.9900 . ?
C24A H24D 0.9900 . ?
C24A O5A 1.44(2) . ?
C23A H23C 0.9900 . ?
C23A H23D 0.9900 . ?
C23A O5A 1.434(19) . ?
Cl6A Eu1A 2.63(3) . ?
Cl4A Eu1A 2.75(7) . ?

loop_
_geom_torsion_atom_site_label_1
_geom_torsion_atom_site_label_2
_geom_torsion_atom_site_label_3
_geom_torsion_atom_site_label_4
_geom_torsion
_geom_torsion_site_symmetry_1
_geom_torsion_site_symmetry_2
_geom_torsion_site_symmetry_3
_geom_torsion_site_symmetry_4
_geom_torsion_publ_flag
N1 C31 C4 O1 -61.0(17) . . . . ?
O3 C13 C12 N3 54.2(19) . . . . ?
O3 C13 C12 C11 175.3(14) . . . . ?
O3 C14 C15 N3 -57.0(18) . . . . ?
N4 C20 C19 O4 -57(2) . . . . ?
N4 C17 C18 O4 58.3(16) . . . . ?
C13 O3 C14 C15 55.7(16) . . . . ?
N5 C25 C24 O5 -55(3) . . . . ?
N5 C22 C23 O5 52(3) . . . . ?
O2 C8 C7 N2 53(2) . . . . ?
O2 C8 C7 C6 170.3(17) . . . . ?
C25 N5 C22 C21 -172(2) . . . . ?
C25 N5 C22 C23 -52(3) . . . . ?
C21 C22 C23 O5 174(2) . . . . ?
C20 N4 C17 C18 -51.9(17) . . . . ?
C20 N4 C17 C16 -173.1(14) . . . . ?
C17 N4 C20 C19 53(2) . . . . ?
O1 C3 C2 N1 53.0(17) . . . . ?
O1 C3 C2 C1 175.5(13) . . . . ?
C18 O4 C19 C20 62.3(16) . . . . ?
C28 O6 C29 C30 48(3) . . . . ?
C28 C27 N6 C30 -52(2) . . . . ?
C10 N2 C7 C6 -174.1(14) . . . . ?
C10 N2 C7 C8 -54.0(19) . . . . ?
N2 C10 C9 O2 -50.5(17) . . . . ?
C31 N1 C2 C3 -55.8(17) . . . . ?
C31 N1 C2 C1 -178.4(13) . . . . ?
C3 O1 C4 C31 62.1(16) . . . . ?
C12 N3 C15 C14 55.7(18) . . . . ?
C9 O2 C8 C7 -51(2) . . . . ?
C9 C10 N2 C7 52.3(18) . . . . ?
C19 O4 C18 C17 -63.6(16) . . . . ?
C14 O3 C13 C12 -55.0(18) . . . . ?
C2 N1 C31 C4 58.8(18) . . . . ?
C22 N5 C25 C24 53(3) . . . . ?
C4 O1 C3 C2 -58.8(17) . . . . ?
C8 O2 C9 C10 53.4(18) . . . . ?
C23 O5 C24 C25 58(3) . . . . ?
N6 C27 C28 O6 48(2) . . . . ?
N6 C30 C29 O6 -46(2) . . . . ?
C16 C17 C18 O4 178.4(12) . . . . ?
C15 N3 C12 C13 -52.3(16) . . . . ?
C15 N3 C12 C11 -176.6(13) . . . . ?
C24 O5 C23 C22 -56(3) . . . . ?
C29 O6 C28 C27 -45(3) . . . . ?
C29 C30 N6 C27 48(2) . . . . ?
C26 C27 C28 O6 172.5(19) . . . . ?
C26 C27 N6 C30 -174.9(16) . . . . ?
C21A C22A C23A O5A 174.4(18) . . . . ?
N5A C25A C24A O5A -60(3) . . . . ?
N5A C22A C23A O5A 54(2) . . . . ?
C25A N5A C22A C21A -172(2) . . . . ?
C25A N5A C22A C23A -53(2) . . . . ?
C25A C24A O5A C23A 62(2) . . . . ?
C22A N5A C25A C24A 56(3) . . . . ?
C22A C23A O5A C24A -60(2) . . . . ?
